data_2229396
loop_
_publ_author_name
'Broker, Grant A.'
'Tiekink, Edward R. T.'

_publ_section_title
;
 Bis[<i>N</i>-(2-hydroxyethyl)-<i>N</i>-propyldithiocarbamato-\k^2^<i>S</i>,<i>S</i>']bis(4-{[(pyridin-4-ylmethylidene)hydrazinylidene]methyl}pyridine-\k<i>N</i>^1^)cadmium
;
_journal_coeditor_code HB5795
_journal_issue 3
_journal_name_full 'Acta Crystallographica Section E'
_journal_page_first m320
_journal_page_last m321
_journal_paper_doi 10.1107/S1600536811004508
_journal_volume 67
_journal_year 2011
_chemical_formula_iupac '[Cd (C6 H12 N O S2)2 (C12 H10 N4)2]'
_chemical_formula_moiety 'C36 H44 Cd N10 O2 S4'
_chemical_formula_sum 'C36 H44 Cd N10 O2 S4'
_chemical_formula_weight 889.45
_chemical_name_systematic
;
Bis[<i>N</i>-(2-hydroxyethyl)-<i>N</i>-propyldithiocarbamato-
\k^2^<i>S</i>,<i>S</i>']bis(4-{[(pyridin-4-
ylmethylidene)hydrazinylidene]methyl}pyridine-\k<i>N</i>^1^)cadmium
;
_space_group_IT_number 2
_symmetry_cell_setting triclinic
_symmetry_space_group_name_Hall '-P 1'
_symmetry_space_group_name_H-M 'P -1'
_atom_sites_solution_hydrogens geom
_atom_sites_solution_primary direct
_atom_sites_solution_secondary difmap
_audit_creation_method SHELXL-97
_cell_angle_alpha 79.59(3)
_cell_angle_beta 88.06(3)
_cell_angle_gamma 78.23(2)
_cell_formula_units_Z 1
_cell_length_a 8.532(3)
_cell_length_b 10.951(4)
_cell_length_c 11.184(5)
_cell_measurement_reflns_used 3485
_cell_measurement_temperature 98(2)
_cell_measurement_theta_max 30.3
_cell_measurement_theta_min 2.4
_cell_volume 1006.2(7)
_computing_cell_refinement
;
CrystalClear (Molecular Structure Corporation & Rigaku, 2005)
;
_computing_data_collection
;
CrystalClear (Molecular Structure Corporation & Rigaku, 2005)
;
_computing_data_reduction
;
CrystalClear (Molecular Structure Corporation & Rigaku, 2005)
;
_computing_molecular_graphics 'ORTEPII (Johnson, 1976) and DIAMOND (Brandenburg, 2006)'
_computing_publication_material 'publCIF (Westrip, 2010)'
_computing_structure_refinement 'SHELXL97 (Sheldrick, 2008)'
_computing_structure_solution 'PATTY in DIRDIF (Beurskens <i>et al.</i>, 1992)'
_diffrn_ambient_temperature 98(2)
_diffrn_measured_fraction_theta_full 0.995
_diffrn_measured_fraction_theta_max 0.995
_diffrn_measurement_device_type 'Rigaku AFC12\K/SATURN724 CCD'
_diffrn_measurement_method \w
_diffrn_radiation_monochromator graphite
_diffrn_radiation_source 'fine-focus sealed tube'
_diffrn_radiation_type MoK\a
_diffrn_radiation_wavelength 0.71070
_diffrn_reflns_av_R_equivalents 0.023
_diffrn_reflns_av_sigmaI/netI 0.024
_diffrn_reflns_limit_h_max 10
_diffrn_reflns_limit_h_min -10
_diffrn_reflns_limit_k_max 12
_diffrn_reflns_limit_k_min -13
_diffrn_reflns_limit_l_max 14
_diffrn_reflns_limit_l_min -14
_diffrn_reflns_number 10677
_diffrn_reflns_theta_full 26.5
_diffrn_reflns_theta_max 26.5
_diffrn_reflns_theta_min 2.4
_diffrn_standards_decay_% '< 1'
_diffrn_standards_interval_count 0
_diffrn_standards_number 0
_exptl_absorpt_coefficient_mu 0.796
_exptl_absorpt_correction_T_max 1
_exptl_absorpt_correction_T_min 0.719
_exptl_absorpt_correction_type multi-scan
_exptl_absorpt_process_details '(ABSCOR; Higashi, 1995)'
_exptl_crystal_colour yellow
_exptl_crystal_density_diffrn 1.468
_exptl_crystal_density_method 'not measured'
_exptl_crystal_description plate
_exptl_crystal_F_000 458
_exptl_crystal_size_max 0.25
_exptl_crystal_size_mid 0.16
_exptl_crystal_size_min 0.04
_refine_diff_density_max 0.40
_refine_diff_density_min -0.40
_refine_ls_extinction_method none
_refine_ls_goodness_of_fit_ref 1.08
_refine_ls_hydrogen_treatment mixed
_refine_ls_matrix_type full
_refine_ls_number_parameters 245
_refine_ls_number_reflns 4150
_refine_ls_number_restraints 1
_refine_ls_restrained_S_all 1.08
_refine_ls_R_factor_all 0.026
_refine_ls_R_factor_gt 0.025
_refine_ls_shift/su_max_lt 0.001
_refine_ls_shift/su_mean 0.000
_refine_ls_structure_factor_coef Fsqd
_refine_ls_weighting_details 'calc w=1/[\s^2^(Fo^2^)+(0.0288P)^2^+0.6008P] where P=(Fo^2^+2Fc^2^)/3'
_refine_ls_weighting_scheme calc
_refine_ls_wR_factor_gt 0.062
_refine_ls_wR_factor_ref 0.062
_reflns_number_gt 4009
_reflns_number_total 4150
_reflns_threshold_expression I>2\s(I)
_cod_data_source_file hb5795.cif
_cod_data_source_block I
_cod_database_code 2229396
_cod_database_fobs_code 2229396

loop_
_symmetry_equiv_pos_as_xyz
'x, y, z'
'-x, -y, -z'

loop_
_atom_site_type_symbol
_atom_site_label
_atom_site_fract_x
_atom_site_fract_y
_atom_site_fract_z
_atom_site_U_iso_or_equiv
_atom_site_adp_type
_atom_site_calc_flag
_atom_site_refinement_flags
_atom_site_occupancy
_atom_site_disorder_assembly
_atom_site_disorder_group
Cd Cd 0.5000 0.5000 0.5000 0.01706(6) Uani d S 1 . .
S S1 0.67567(5) 0.26992(4) 0.55937(3) 0.01562(9) Uani d . 1 . .
S S2 0.48740(5) 0.36286(4) 0.32801(4) 0.01587(9) Uani d . 1 . .
O O1 0.88422(15) 0.05660(12) 0.17754(11) 0.0223(3) Uani d D 1 . .
H H1o 0.954(2) 0.094(2) 0.1432(19) 0.033 Uiso d D 1 . .
N N1 0.67484(15) 0.13324(12) 0.38469(11) 0.0120(3) Uani d . 1 . .
N N2 0.26143(17) 0.42763(14) 0.61140(13) 0.0192(3) Uani d . 1 . .
N N3 -0.25800(17) 0.36129(14) 0.82625(13) 0.0194(3) Uani d . 1 . .
N N4 -0.37162(17) 0.28924(14) 0.87834(12) 0.0191(3) Uani d . 1 . .
N N5 -0.88990(18) 0.19365(15) 1.06431(14) 0.0245(3) Uani d . 1 . .
C C1 0.61822(18) 0.24449(15) 0.41986(14) 0.0135(3) Uani d . 1 . .
C C2 0.62455(19) 0.10536(15) 0.26935(14) 0.0156(3) Uani d . 1 . .
H H2A 0.5139 0.1526 0.2501 0.019 Uiso calc R 1 . .
H H2B 0.6239 0.0138 0.2796 0.019 Uiso calc R 1 . .
C C3 0.7325(2) 0.14035(16) 0.16368(15) 0.0196(3) Uani d . 1 . .
H H3A 0.6824 0.1356 0.0866 0.024 Uiso calc R 1 . .
H H3B 0.7465 0.2285 0.1601 0.024 Uiso calc R 1 . .
C C4 0.79259(19) 0.03218(15) 0.45840(14) 0.0150(3) Uani d . 1 . .
H H4A 0.8604 0.0717 0.5037 0.018 Uiso calc R 1 . .
H H4B 0.8630 -0.0158 0.4033 0.018 Uiso calc R 1 . .
C C5 0.7154(2) -0.05962(16) 0.54826(15) 0.0185(3) Uani d . 1 . .
H H5A 0.6421 -0.0957 0.5043 0.022 Uiso calc R 1 . .
H H5B 0.6517 -0.0137 0.6080 0.022 Uiso calc R 1 . .
C C6 0.8430(2) -0.16666(17) 0.61485(17) 0.0239(4) Uani d . 1 . .
H H6A 0.7911 -0.2254 0.6715 0.036 Uiso calc R 1 . .
H H6B 0.9137 -0.1311 0.6602 0.036 Uiso calc R 1 . .
H H6C 0.9059 -0.2121 0.5557 0.036 Uiso calc R 1 . .
C C7 0.1257(2) 0.50814(17) 0.63223(18) 0.0254(4) Uani d . 1 . .
H H7 0.1197 0.5963 0.6049 0.031 Uiso calc R 1 . .
C C8 -0.0057(2) 0.46933(17) 0.69130(17) 0.0238(4) Uani d . 1 . .
H H8 -0.0989 0.5297 0.7041 0.029 Uiso calc R 1 . .
C C9 0.0008(2) 0.34018(16) 0.73174(14) 0.0169(3) Uani d . 1 . .
C C10 0.1403(2) 0.25663(16) 0.70970(16) 0.0203(3) Uani d . 1 . .
H H10 0.1493 0.1679 0.7352 0.024 Uiso calc R 1 . .
C C11 0.2661(2) 0.30418(16) 0.65018(16) 0.0205(3) Uani d . 1 . .
H H11 0.3608 0.2458 0.6362 0.025 Uiso calc R 1 . .
C C12 -0.1326(2) 0.28869(16) 0.79403(14) 0.0177(3) Uani d . 1 . .
H H12 -0.1255 0.1995 0.8107 0.021 Uiso calc R 1 . .
C C13 -0.5012(2) 0.35972(17) 0.90688(15) 0.0200(3) Uani d . 1 . .
H H13 -0.5119 0.4492 0.8929 0.024 Uiso calc R 1 . .
C C14 -0.6338(2) 0.30118(17) 0.96168(14) 0.0188(3) Uani d . 1 . .
C C15 -0.7640(2) 0.37321(18) 1.01209(17) 0.0248(4) Uani d . 1 . .
H H15 -0.7681 0.4604 1.0127 0.030 Uiso calc R 1 . .
C C16 -0.8877(2) 0.31554(19) 1.06143(17) 0.0269(4) Uani d . 1 . .
H H16 -0.9762 0.3659 1.0952 0.032 Uiso calc R 1 . .
C C17 -0.7628(2) 0.12403(18) 1.01712(16) 0.0247(4) Uani d . 1 . .
H H17 -0.7612 0.0367 1.0192 0.030 Uiso calc R 1 . .
C C18 -0.6341(2) 0.17338(18) 0.96559(16) 0.0228(4) Uani d . 1 . .
H H18 -0.5468 0.1206 0.9332 0.027 Uiso calc R 1 . .

loop_
_atom_site_aniso_label
_atom_site_aniso_U_11
_atom_site_aniso_U_22
_atom_site_aniso_U_33
_atom_site_aniso_U_12
_atom_site_aniso_U_13
_atom_site_aniso_U_23
Cd 0.01757(10) 0.01303(10) 0.02083(10) -0.00255(7) 0.00354(7) -0.00493(7)
S1 0.0170(2) 0.01481(19) 0.01487(19) -0.00153(15) -0.00065(15) -0.00389(15)
S2 0.0170(2) 0.01234(19) 0.0169(2) -0.00014(15) -0.00203(15) -0.00179(15)
O1 0.0183(6) 0.0224(6) 0.0251(6) -0.0043(5) 0.0080(5) -0.0026(5)
N1 0.0114(6) 0.0119(6) 0.0122(6) -0.0014(5) -0.0004(5) -0.0016(5)
N2 0.0185(7) 0.0181(7) 0.0218(7) -0.0050(6) 0.0034(6) -0.0048(6)
N3 0.0178(7) 0.0218(7) 0.0184(7) -0.0064(6) 0.0024(5) -0.0007(6)
N4 0.0188(7) 0.0228(7) 0.0161(7) -0.0080(6) 0.0024(5) -0.0003(6)
N5 0.0222(8) 0.0305(9) 0.0219(8) -0.0094(7) 0.0047(6) -0.0035(6)
C1 0.0114(7) 0.0144(8) 0.0147(7) -0.0042(6) 0.0032(6) -0.0014(6)
C2 0.0165(8) 0.0145(8) 0.0158(8) -0.0018(6) 0.0002(6) -0.0037(6)
C3 0.0222(9) 0.0195(8) 0.0156(8) -0.0012(7) 0.0027(6) -0.0030(6)
C4 0.0127(7) 0.0138(8) 0.0169(8) 0.0004(6) -0.0007(6) -0.0020(6)
C5 0.0167(8) 0.0168(8) 0.0210(8) -0.0043(7) 0.0009(6) -0.0003(6)
C6 0.0224(9) 0.0202(9) 0.0266(9) -0.0051(7) -0.0034(7) 0.0044(7)
C7 0.0230(9) 0.0162(8) 0.0348(10) -0.0033(7) 0.0087(8) -0.0008(7)
C8 0.0174(9) 0.0198(9) 0.0320(10) -0.0012(7) 0.0055(7) -0.0023(7)
C9 0.0168(8) 0.0207(8) 0.0146(8) -0.0062(7) 0.0003(6) -0.0039(6)
C10 0.0217(9) 0.0158(8) 0.0245(9) -0.0048(7) 0.0021(7) -0.0055(7)
C11 0.0193(8) 0.0175(8) 0.0259(9) -0.0031(7) 0.0036(7) -0.0083(7)
C12 0.0181(8) 0.0198(8) 0.0153(8) -0.0055(7) -0.0024(6) -0.0015(6)
C13 0.0198(9) 0.0213(9) 0.0178(8) -0.0049(7) 0.0006(6) 0.0003(7)
C14 0.0171(8) 0.0241(9) 0.0146(8) -0.0054(7) 0.0000(6) -0.0003(6)
C15 0.0238(9) 0.0215(9) 0.0283(9) -0.0043(7) 0.0040(7) -0.0039(7)
C16 0.0206(9) 0.0304(10) 0.0290(10) -0.0037(8) 0.0076(7) -0.0062(8)
C17 0.0255(9) 0.0246(9) 0.0260(9) -0.0096(8) 0.0052(7) -0.0056(7)
C18 0.0216(9) 0.0248(9) 0.0229(9) -0.0054(7) 0.0045(7) -0.0067(7)

loop_
_atom_type_symbol
_atom_type_description
_atom_type_scat_dispersion_real
_atom_type_scat_dispersion_imag
_atom_type_scat_source
C C 0.0033 0.0016 'International Tables Vol C Tables 4.2.6.8 and 6.1.1.4'
H H 0.0000 0.0000 'International Tables Vol C Tables 4.2.6.8 and 6.1.1.4'
Cd Cd -0.8075 1.2024 'International Tables Vol C Tables 4.2.6.8 and 6.1.1.4'
N N 0.0061 0.0033 'International Tables Vol C Tables 4.2.6.8 and 6.1.1.4'
O O 0.0106 0.0060 'International Tables Vol C Tables 4.2.6.8 and 6.1.1.4'
S S 0.1246 0.1234 'International Tables Vol C Tables 4.2.6.8 and 6.1.1.4'

loop_
_geom_angle_atom_site_label_1
_geom_angle_atom_site_label_2
_geom_angle_atom_site_label_3
_geom_angle_site_symmetry_1
_geom_angle_site_symmetry_3
_geom_angle
_geom_angle_publ_flag
N2 Cd N2 2_666 . 180 ?
N2 Cd S1 2_666 . 89.42(4) ?
N2 Cd S1 . . 90.58(4) ?
N2 Cd S1 2_666 2_666 90.58(4) ?
N2 Cd S1 . 2_666 89.42(4) ?
S1 Cd S1 . 2_666 180 ?
N2 Cd S2 2_666 . 87.62(4) ?
N2 Cd S2 . . 92.38(4) ?
S1 Cd S2 . . 68.83(3) y
S1 Cd S2 2_666 . 111.17(3) ?
N2 Cd S2 2_666 2_666 92.38(4) ?
N2 Cd S2 . 2_666 87.62(4) ?
S1 Cd S2 . 2_666 111.17(3) ?
S1 Cd S2 2_666 2_666 68.83(3) ?
S2 Cd S2 . 2_666 180 ?
C1 S1 Cd . . 86.05(6) ?
C1 S2 Cd . . 85.43(6) ?
C3 O1 H1o . . 109.5(16) ?
C1 N1 C2 . . 121.74(13) ?
C1 N1 C4 . . 121.96(13) ?
C2 N1 C4 . . 116.29(13) ?
C11 N2 C7 . . 116.95(15) ?
C11 N2 Cd . . 119.88(11) ?
C7 N2 Cd . . 123.16(11) ?
C12 N3 N4 . . 110.47(14) ?
C13 N4 N3 . . 111.93(14) ?
C16 N5 C17 . . 116.98(16) ?
N1 C1 S2 . . 120.59(12) ?
N1 C1 S1 . . 119.77(12) ?
S2 C1 S1 . . 119.64(10) ?
N1 C2 C3 . . 113.01(13) ?
N1 C2 H2A . . 109.0 ?
C3 C2 H2A . . 109.0 ?
N1 C2 H2B . . 109.0 ?
C3 C2 H2B . . 109.0 ?
H2A C2 H2B . . 107.8 ?
O1 C3 C2 . . 110.27(14) ?
O1 C3 H3A . . 109.6 ?
C2 C3 H3A . . 109.6 ?
O1 C3 H3B . . 109.6 ?
C2 C3 H3B . . 109.6 ?
H3A C3 H3B . . 108.1 ?
N1 C4 C5 . . 113.22(13) ?
N1 C4 H4A . . 108.9 ?
C5 C4 H4A . . 108.9 ?
N1 C4 H4B . . 108.9 ?
C5 C4 H4B . . 108.9 ?
H4A C4 H4B . . 107.7 ?
C4 C5 C6 . . 110.58(14) ?
C4 C5 H5A . . 109.5 ?
C6 C5 H5A . . 109.5 ?
C4 C5 H5B . . 109.5 ?
C6 C5 H5B . . 109.5 ?
H5A C5 H5B . . 108.1 ?
C5 C6 H6A . . 109.5 ?
C5 C6 H6B . . 109.5 ?
H6A C6 H6B . . 109.5 ?
C5 C6 H6C . . 109.5 ?
H6A C6 H6C . . 109.5 ?
H6B C6 H6C . . 109.5 ?
N2 C7 C8 . . 123.52(17) ?
N2 C7 H7 . . 118.2 ?
C8 C7 H7 . . 118.2 ?
C7 C8 C9 . . 119.02(16) ?
C7 C8 H8 . . 120.5 ?
C9 C8 H8 . . 120.5 ?
C10 C9 C8 . . 117.67(15) ?
C10 C9 C12 . . 118.88(15) ?
C8 C9 C12 . . 123.44(16) ?
C11 C10 C9 . . 119.30(16) ?
C11 C10 H10 . . 120.3 ?
C9 C10 H10 . . 120.3 ?
N2 C11 C10 . . 123.54(16) ?
N2 C11 H11 . . 118.2 ?
C10 C11 H11 . . 118.2 ?
N3 C12 C9 . . 121.48(16) ?
N3 C12 H12 . . 119.3 ?
C9 C12 H12 . . 119.3 ?
N4 C13 C14 . . 119.59(16) ?
N4 C13 H13 . . 120.2 ?
C14 C13 H13 . . 120.2 ?
C15 C14 C18 . . 117.63(16) ?
C15 C14 C13 . . 120.38(16) ?
C18 C14 C13 . . 121.99(16) ?
C16 C15 C14 . . 118.89(17) ?
C16 C15 H15 . . 120.6 ?
C14 C15 H15 . . 120.6 ?
N5 C16 C15 . . 123.90(17) ?
N5 C16 H16 . . 118.0 ?
C15 C16 H16 . . 118.0 ?
N5 C17 C18 . . 123.21(17) ?
N5 C17 H17 . . 118.4 ?
C18 C17 H17 . . 118.4 ?
C17 C18 C14 . . 119.38(17) ?
C17 C18 H18 . . 120.3 ?
C14 C18 H18 . . 120.3 ?

loop_
_geom_bond_atom_site_label_1
_geom_bond_atom_site_label_2
_geom_bond_site_symmetry_2
_geom_bond_distance
_geom_bond_publ_flag
Cd S1 . 2.6379(10) y
Cd S2 . 2.6626(10) y
Cd N2 . 2.5403(17) y
Cd S1 2_666 2.6379(10) ?
Cd S2 2_666 2.6626(10) ?
Cd N2 2_666 2.5403(17) ?
S1 C1 . 1.7369(17) ?
S2 C1 . 1.7286(18) ?
O1 C3 . 1.421(2) ?
O1 H1o . 0.835(10) ?
N1 C1 . 1.339(2) ?
N1 C2 . 1.475(2) ?
N1 C4 . 1.479(2) ?
N2 C11 . 1.336(2) ?
N2 C7 . 1.347(2) ?
N3 C12 . 1.280(2) ?
N3 N4 . 1.418(2) ?
N4 C13 . 1.279(2) ?
N5 C16 . 1.333(3) ?
N5 C17 . 1.344(2) ?
C2 C3 . 1.516(2) ?
C2 H2A . 0.9900 ?
C2 H2B . 0.9900 ?
C3 H3A . 0.9900 ?
C3 H3B . 0.9900 ?
C4 C5 . 1.521(2) ?
C4 H4A . 0.9900 ?
C4 H4B . 0.9900 ?
C5 C6 . 1.527(2) ?
C5 H5A . 0.9900 ?
C5 H5B . 0.9900 ?
C6 H6A . 0.9800 ?
C6 H6B . 0.9800 ?
C6 H6C . 0.9800 ?
C7 C8 . 1.385(2) ?
C7 H7 . 0.9500 ?
C8 C9 . 1.395(2) ?
C8 H8 . 0.9500 ?
C9 C10 . 1.390(2) ?
C9 C12 . 1.471(2) ?
C10 C11 . 1.386(2) ?
C10 H10 . 0.9500 ?
C11 H11 . 0.9500 ?
C12 H12 . 0.9500 ?
C13 C14 . 1.475(2) ?
C13 H13 . 0.9500 ?
C14 C15 . 1.391(2) ?
C14 C18 . 1.393(3) ?
C15 C16 . 1.388(3) ?
C15 H15 . 0.9500 ?
C16 H16 . 0.9500 ?
C17 C18 . 1.385(2) ?
C17 H17 . 0.9500 ?
C18 H18 . 0.9500 ?

loop_
_geom_hbond_atom_site_label_D
_geom_hbond_atom_site_label_H
_geom_hbond_atom_site_label_A
_geom_hbond_site_symmetry_A
_geom_hbond_distance_DH
_geom_hbond_distance_HA
_geom_hbond_distance_DA
_geom_hbond_angle_DHA
O1 H1o N5 1_754 0.835(19) 1.977(19) 2.810(2) 176(2)
C10 H10 O1 2_656 0.95 2.55 3.480(3) 168
C3 H3a N4 1_654 0.99 2.61 3.369(3) 134

loop_
_geom_torsion_atom_site_label_1
_geom_torsion_atom_site_label_2
_geom_torsion_atom_site_label_3
_geom_torsion_atom_site_label_4
_geom_torsion_site_symmetry_1
_geom_torsion_site_symmetry_2
_geom_torsion_site_symmetry_3
_geom_torsion_site_symmetry_4
_geom_torsion
_geom_torsion_publ_flag
N2 Cd S1 C1 2_666 . . . -86.27(7) ?
N2 Cd S1 C1 . . . . 93.73(7) ?
S1 Cd S1 C1 2_666 . . . 10E1(10) ?
S2 Cd S1 C1 . . . . 1.40(5) ?
S2 Cd S1 C1 2_666 . . . -178.60(5) ?
N2 Cd S2 C1 2_666 . . . 88.89(7) ?
N2 Cd S2 C1 . . . . -91.11(7) ?
S1 Cd S2 C1 . . . . -1.41(5) ?
S1 Cd S2 C1 2_666 . . . 178.59(5) ?
S2 Cd S2 C1 2_666 . . . -3E1(10) ?
N2 Cd N2 C11 2_666 . . . -15E1(10) ?
S1 Cd N2 C11 . . . . -10.78(13) ?
S1 Cd N2 C11 2_666 . . . 169.22(13) ?
S2 Cd N2 C11 . . . . 58.06(13) ?
S2 Cd N2 C11 2_666 . . . -121.94(13) ?
N2 Cd N2 C7 2_666 . . . 4E1(10) ?
S1 Cd N2 C7 . . . . 170.58(14) ?
S1 Cd N2 C7 2_666 . . . -9.42(14) ?
S2 Cd N2 C7 . . . . -120.58(14) ?
S2 Cd N2 C7 2_666 . . . 59.42(14) ?
C12 N3 N4 C13 . . . . -177.28(14) ?
C2 N1 C1 S2 . . . . -2.1(2) ?
C4 N1 C1 S2 . . . . 177.14(10) ?
C2 N1 C1 S1 . . . . 177.52(10) ?
C4 N1 C1 S1 . . . . -3.2(2) ?
Cd S2 C1 N1 . . . . -178.09(12) ?
Cd S2 C1 S1 . . . . 2.29(8) ?
Cd S1 C1 N1 . . . . 178.07(12) ?
Cd S1 C1 S2 . . . . -2.31(8) ?
C1 N1 C2 C3 . . . . 91.28(18) ?
C4 N1 C2 C3 . . . . -87.99(17) ?
N1 C2 C3 O1 . . . . 70.19(17) ?
C1 N1 C4 C5 . . . . 90.95(18) ?
C2 N1 C4 C5 . . . . -89.78(16) ?
N1 C4 C5 C6 . . . . 175.96(13) ?
C11 N2 C7 C8 . . . . 0.3(3) ?
Cd N2 C7 C8 . . . . 179.02(14) ?
N2 C7 C8 C9 . . . . -0.1(3) ?
C7 C8 C9 C10 . . . . -0.3(3) ?
C7 C8 C9 C12 . . . . -179.20(17) ?
C8 C9 C10 C11 . . . . 0.5(2) ?
C12 C9 C10 C11 . . . . 179.47(15) ?
C7 N2 C11 C10 . . . . -0.1(3) ?
Cd N2 C11 C10 . . . . -178.83(13) ?
C9 C10 C11 N2 . . . . -0.3(3) ?
N4 N3 C12 C9 . . . . 176.90(14) ?
C10 C9 C12 N3 . . . . 173.70(15) ?
C8 C9 C12 N3 . . . . -7.4(3) ?
N3 N4 C13 C14 . . . . 179.61(14) ?
N4 C13 C14 C15 . . . . 169.03(16) ?
N4 C13 C14 C18 . . . . -10.7(3) ?
C18 C14 C15 C16 . . . . -1.1(3) ?
C13 C14 C15 C16 . . . . 179.14(16) ?
C17 N5 C16 C15 . . . . 0.6(3) ?
C14 C15 C16 N5 . . . . 0.4(3) ?
C16 N5 C17 C18 . . . . -0.8(3) ?
N5 C17 C18 C14 . . . . 0.1(3) ?
C15 C14 C18 C17 . . . . 0.9(3) ?
C13 C14 C18 C17 . . . . -179.34(16) ?
